data_7230511
loop_
_publ_author_name
'Ge, Zhong-Yi'
'Zhu, Zhi-Biao'
'Deng, Zhao-Peng'
'Huo, Li-Hua'
'Gao, Shan'

_publ_section_title
;
 Structure evolution and luminescence properties of lithium(i)--sulfonate
 complexes constructed from multifunctional arenedisulfonic acids
;
_journal_issue 21
_journal_name_full CrystEngComm
_journal_page_first 2968
_journal_paper_doi 10.1039/C8CE00224J
_journal_volume 20
_journal_year 2018
_chemical_formula_moiety 'C7 H10 Li2 O10 S, H2 O'
_chemical_formula_sum 'C7 H12 Li2 O11 S'
_chemical_formula_weight 318.11
_space_group_IT_number 2
_space_group_name_Hall '-P 1'
_space_group_name_H-M_alt 'P -1'
_symmetry_cell_setting triclinic
_symmetry_space_group_name_Hall '-P 1'
_symmetry_space_group_name_H-M 'P -1'
_atom_sites_solution_hydrogens geom
_atom_sites_solution_primary direct
_atom_sites_solution_secondary difmap
_audit_creation_method SHELXL-97
_audit_update_record
;
2018-02-01 deposited with the CCDC.
2018-04-20 downloaded from the CCDC.
;
_cell_angle_alpha 100.74(3)
_cell_angle_beta 92.23(3)
_cell_angle_gamma 117.66(3)
_cell_formula_units_Z 2
_cell_length_a 7.6540(15)
_cell_length_b 7.9908(16)
_cell_length_c 11.596(2)
_cell_measurement_reflns_used 3331
_cell_measurement_temperature 295(2)
_cell_measurement_theta_max 25.00
_cell_measurement_theta_min 3.07
_cell_volume 610.7(3)
_computing_cell_refinement RAPID-AUTO
_computing_data_collection 'RAPID-AUTO (Rigaku Corporation, 1998)'
_computing_data_reduction 'CrystalStructure (Rigaku/MSC and Rigaku Corporation, 2002)'
_computing_molecular_graphics SHELXL-97
_computing_publication_material SHELXL-97
_computing_structure_refinement 'SHELXL-97 (Sheldrick, 1997)'
_computing_structure_solution 'SHELXS-97 (Sheldrick, 1997)'
_diffrn_ambient_temperature 295(2)
_diffrn_detector_area_resol_mean 10.000
_diffrn_measured_fraction_theta_full 0.999
_diffrn_measured_fraction_theta_max 0.999
_diffrn_measurement_device_type 'Rigaku RAXIS-RAPID'
_diffrn_measurement_method \w
_diffrn_radiation_monochromator graphite
_diffrn_radiation_source 'fine-focus sealed tube'
_diffrn_radiation_type MoK\a
_diffrn_radiation_wavelength 0.71073
_diffrn_reflns_av_R_equivalents 0.0603
_diffrn_reflns_av_sigmaI/netI 0.0792
_diffrn_reflns_limit_h_max 9
_diffrn_reflns_limit_h_min -9
_diffrn_reflns_limit_k_max 9
_diffrn_reflns_limit_k_min -9
_diffrn_reflns_limit_l_max 13
_diffrn_reflns_limit_l_min -13
_diffrn_reflns_number 4845
_diffrn_reflns_theta_full 25.00
_diffrn_reflns_theta_max 25.00
_diffrn_reflns_theta_min 3.04
_diffrn_standards_decay_% 0
_diffrn_standards_interval_count 0
_diffrn_standards_interval_time 0
_diffrn_standards_number 0
_exptl_absorpt_coefficient_mu 0.322
_exptl_absorpt_correction_T_max 0.9594
_exptl_absorpt_correction_T_min 0.9355
_exptl_absorpt_correction_type multi-scan
_exptl_absorpt_process_details 'ABSCOR (Higashi, 1995)'
_exptl_crystal_colour colorless
_exptl_crystal_density_diffrn 1.730
_exptl_crystal_density_method 'not measured'
_exptl_crystal_description prism
_exptl_crystal_F_000 328
_exptl_crystal_size_max 0.21
_exptl_crystal_size_mid 0.17
_exptl_crystal_size_min 0.13
_refine_diff_density_max 0.693
_refine_diff_density_min -0.753
_refine_diff_density_rms 0.144
_refine_ls_extinction_method none
_refine_ls_goodness_of_fit_ref 1.077
_refine_ls_hydrogen_treatment mixed
_refine_ls_matrix_type full
_refine_ls_number_parameters 215
_refine_ls_number_reflns 2145
_refine_ls_number_restraints 12
_refine_ls_restrained_S_all 1.073
_refine_ls_R_factor_all 0.1129
_refine_ls_R_factor_gt 0.0565
_refine_ls_shift/su_max 0.000
_refine_ls_shift/su_mean 0.000
_refine_ls_structure_factor_coef Fsqd
_refine_ls_weighting_details 'calc w=1/[\s^2^(Fo^2^)+(0.0302P)^2^+3.6507P] where P=(Fo^2^+2Fc^2^)/3'
_refine_ls_weighting_scheme calc
_refine_ls_wR_factor_gt 0.1157
_refine_ls_wR_factor_ref 0.1858
_reflns_number_gt 2045
_reflns_number_total 2145
_reflns_threshold_expression >2sigma(I)
_cod_data_source_file c8ce00224j2.cif
_cod_data_source_block complex3
_cod_depositor_comments 'Adding full bibliography for 7230505--7230512.cif.'
_cod_original_cell_volume 610.7(2)
_cod_database_code 7230511

loop_
_symmetry_equiv_pos_as_xyz
'x, y, z'
'-x, -y, -z'

loop_
_atom_site_label
_atom_site_type_symbol
_atom_site_fract_x
_atom_site_fract_y
_atom_site_fract_z
_atom_site_U_iso_or_equiv
_atom_site_adp_type
_atom_site_occupancy
_atom_site_symmetry_multiplicity
_atom_site_calc_flag
_atom_site_refinement_flags
Li1 Li 1.0369(16) 0.4020(16) 0.8450(9) 0.040(3) Uani 1 1 d .
Li2 Li 1.0221(16) -0.0254(14) 0.1994(9) 0.035(2) Uani 1 1 d .
S1 S 1.2311(2) 0.4116(2) 0.20252(13) 0.0309(4) Uani 1 1 d .
O1 O 1.0472(6) 0.4064(6) 0.1558(4) 0.0375(11) Uani 1 1 d .
O1W O 1.3193(7) 0.5644(7) 0.9184(4) 0.0446(12) Uani 1 1 d D
H1W2 H 1.344(11) 0.571(11) 0.9919(15) 0.067 Uiso 1 1 d D
H1W1 H 1.380(10) 0.512(10) 0.879(4) 0.067 Uiso 1 1 d D
O2 O 1.4078(7) 0.5690(6) 0.1747(4) 0.0422(12) Uani 1 1 d .
O2W O 0.8796(6) 0.1951(6) 0.9232(4) 0.0348(10) Uani 1 1 d D
H2W2 H 0.7533(19) 0.129(9) 0.910(5) 0.052 Uiso 1 1 d D
H2W1 H 0.918(8) 0.233(9) 0.9976(14) 0.052 Uiso 1 1 d D
O3 O 1.2241(6) 0.2246(6) 0.1626(4) 0.0332(10) Uani 1 1 d .
O3W O 0.7739(7) -0.1227(7) 0.0941(4) 0.0452(12) Uani 1 1 d D
H3W1 H 0.767(11) -0.151(11) 0.0192(12) 0.068 Uiso 1 1 d D
H3W2 H 0.705(10) -0.066(10) 0.113(5) 0.068 Uiso 1 1 d D
O4 O 0.9612(6) 0.1441(6) 0.3367(3) 0.0314(10) Uani 1 1 d .
H4O H 0.8866 0.0757 0.3773 0.047 Uiso 1 1 calc R
O4W O 0.5251(7) 0.0482(7) 0.1425(4) 0.0463(12) Uani 1 1 d D
H4W2 H 0.521(12) 0.068(9) 0.2167(16) 0.069 Uiso 1 1 d D
H4W1 H 0.554(12) 0.152(6) 0.119(5) 0.069 Uiso 1 1 d D
O5 O 0.8243(6) 0.0503(6) 0.5211(3) 0.0331(10) Uani 1 1 d .
O6 O 0.9930(6) 0.2222(6) 0.6995(3) 0.0349(10) Uani 1 1 d .
O7 O 1.5189(6) 0.8455(6) 0.6232(4) 0.0427(12) Uani 1 1 d .
H7O H 1.6114 0.9049 0.5883 0.064 Uiso 1 1 calc R
C1 C 1.2433(8) 0.4577(8) 0.3581(5) 0.0249(12) Uani 1 1 d .
C2 C 1.1018(8) 0.3149(8) 0.4082(5) 0.0255(12) Uani 1 1 d .
C3 C 1.1101(8) 0.3515(8) 0.5320(5) 0.0238(12) Uani 1 1 d .
C4 C 1.2522(8) 0.5290(8) 0.6005(5) 0.0281(13) Uani 1 1 d .
H4A H 1.2581 0.5526 0.6825 0.034 Uiso 1 1 calc R
C5 C 1.3867(8) 0.6731(8) 0.5498(5) 0.0267(13) Uani 1 1 d .
C6 C 1.3822(8) 0.6344(8) 0.4272(5) 0.0269(13) Uani 1 1 d .
H6A H 1.4732 0.7284 0.3921 0.032 Uiso 1 1 calc R
C7 C 0.9662(9) 0.1984(8) 0.5887(5) 0.0272(12) Uani 1 1 d .

loop_
_atom_site_aniso_label
_atom_site_aniso_U_11
_atom_site_aniso_U_22
_atom_site_aniso_U_33
_atom_site_aniso_U_23
_atom_site_aniso_U_13
_atom_site_aniso_U_12
Li1 0.038(6) 0.040(6) 0.032(6) 0.004(5) 0.009(5) 0.011(5)
Li2 0.043(6) 0.033(5) 0.029(5) -0.003(4) 0.009(5) 0.023(5)
S1 0.0406(9) 0.0309(8) 0.0215(8) 0.0068(6) 0.0106(6) 0.0168(7)
O1 0.040(3) 0.048(3) 0.028(2) 0.006(2) -0.0032(19) 0.025(2)
O1W 0.047(3) 0.055(3) 0.037(3) 0.017(2) 0.011(2) 0.026(2)
O2 0.049(3) 0.034(2) 0.034(2) 0.016(2) 0.024(2) 0.007(2)
O2W 0.035(2) 0.039(3) 0.026(2) 0.009(2) 0.0077(18) 0.014(2)
O3 0.045(3) 0.037(2) 0.029(2) 0.0104(18) 0.0155(19) 0.027(2)
O3W 0.053(3) 0.060(3) 0.031(3) 0.006(2) 0.010(2) 0.036(3)
O4 0.036(2) 0.030(2) 0.019(2) 0.0042(17) 0.0081(17) 0.0086(18)
O4W 0.045(3) 0.057(3) 0.038(3) 0.008(2) 0.014(2) 0.026(3)
O5 0.036(2) 0.030(2) 0.024(2) 0.0048(18) 0.0117(18) 0.0083(19)
O6 0.045(3) 0.032(2) 0.023(2) 0.0124(18) 0.0107(19) 0.012(2)
O7 0.042(3) 0.035(2) 0.023(2) 0.0015(19) 0.0136(19) -0.003(2)
C1 0.024(3) 0.031(3) 0.023(3) 0.010(2) 0.009(2) 0.014(2)
C2 0.035(3) 0.024(3) 0.021(3) 0.010(2) 0.005(2) 0.015(3)
C3 0.024(3) 0.027(3) 0.025(3) 0.010(2) 0.012(2) 0.013(2)
C4 0.024(3) 0.031(3) 0.024(3) 0.006(2) 0.007(2) 0.008(2)
C5 0.026(3) 0.029(3) 0.021(3) 0.003(2) 0.006(2) 0.010(3)
C6 0.021(3) 0.027(3) 0.028(3) 0.012(2) 0.011(2) 0.005(2)
C7 0.031(3) 0.026(3) 0.023(3) 0.004(2) 0.005(2) 0.013(3)

loop_
_atom_type_symbol
_atom_type_description
_atom_type_scat_dispersion_real
_atom_type_scat_dispersion_imag
_atom_type_scat_source
C C 0.0033 0.0016 'International Tables Vol C Tables 4.2.6.8 and 6.1.1.4'
H H 0.0000 0.0000 'International Tables Vol C Tables 4.2.6.8 and 6.1.1.4'
Li Li -0.0003 0.0001 'International Tables Vol C Tables 4.2.6.8 and 6.1.1.4'
O O 0.0106 0.0060 'International Tables Vol C Tables 4.2.6.8 and 6.1.1.4'
S S 0.1246 0.1234 'International Tables Vol C Tables 4.2.6.8 and 6.1.1.4'

loop_
_geom_angle_atom_site_label_1
_geom_angle_atom_site_label_2
_geom_angle_atom_site_label_3
_geom_angle
_geom_angle_site_symmetry_1
_geom_angle_site_symmetry_3
O6 Li1 O1 118.1(6) . 2_766
O6 Li1 O2W 92.4(5) . .
O1 Li1 O2W 116.1(6) 2_766 .
O6 Li1 O1W 115.0(6) . .
O1 Li1 O1W 101.9(5) 2_766 .
O2W Li1 O1W 114.2(6) . .
O6 Li1 Li2 49.1(4) . 2_756
O1 Li1 Li2 153.7(6) 2_766 2_756
O2W Li1 Li2 51.4(4) . 2_756
O1W Li1 Li2 104.4(5) . 2_756
O6 Li1 H1W1 94.8(11) . .
O1 Li1 H1W1 117.1(16) 2_766 .
O2W Li1 H1W1 114.0(17) . .
O1W Li1 H1W1 20.6(11) . .
Li2 Li1 H1W1 88.5(15) 2_756 .
O3W Li2 O3 108.0(5) . .
O3W Li2 O6 111.9(5) . 2_756
O3 Li2 O6 139.6(6) . 2_756
O3W Li2 O4 96.3(5) . .
O3 Li2 O4 87.6(4) . .
O6 Li2 O4 93.6(4) 2_756 .
O3W Li2 O2W 92.0(4) . 2_756
O3 Li2 O2W 91.9(4) . 2_756
O6 Li2 O2W 81.2(4) 2_756 2_756
O4 Li2 O2W 171.4(6) . 2_756
O3W Li2 Li1 88.0(5) . 2_756
O3 Li2 Li1 134.8(5) . 2_756
O6 Li2 Li1 43.4(3) 2_756 2_756
O4 Li2 Li1 133.5(5) . 2_756
O2W Li2 Li1 44.5(3) 2_756 2_756
O3 S1 O2 111.9(3) . .
O3 S1 O1 111.2(3) . .
O2 S1 O1 111.9(3) . .
O3 S1 C1 107.6(2) . .
O2 S1 C1 107.5(3) . .
O1 S1 C1 106.4(3) . .
S1 O1 Li1 134.6(4) . 2_766
Li1 O1W H1W2 116(5) . .
Li1 O1W H1W1 104(5) . .
H1W2 O1W H1W1 109(7) . .
Li1 O2W Li2 84.1(5) . 2_756
Li1 O2W H2W2 124(4) . .
Li2 O2W H2W2 104(4) 2_756 .
Li1 O2W H2W1 110(4) . .
Li2 O2W H2W1 124(5) 2_756 .
H2W2 O2W H2W1 110(6) . .
S1 O3 Li2 124.7(4) . .
Li2 O3W H3W1 122(5) . .
Li2 O3W H3W2 116(5) . .
H3W1 O3W H3W2 110(7) . .
C2 O4 Li2 124.4(4) . .
C2 O4 H4O 109.5 . .
Li2 O4 H4O 110.5 . .
H4W2 O4W H4W1 110(6) . .
C7 O6 Li1 142.9(5) . .
C7 O6 Li2 129.5(5) . 2_756
Li1 O6 Li2 87.5(5) . 2_756
C5 O7 H7O 109.5 . .
C6 C1 C2 121.2(5) . .
C6 C1 S1 120.1(4) . .
C2 C1 S1 118.5(4) . .
O4 C2 C1 119.7(5) . .
O4 C2 C3 121.5(5) . .
C1 C2 C3 118.7(5) . .
C4 C3 C2 119.3(5) . .
C4 C3 C7 120.7(5) . .
C2 C3 C7 120.0(5) . .
C3 C4 C5 121.6(5) . .
C3 C4 H4A 119.2 . .
C5 C4 H4A 119.2 . .
O7 C5 C4 118.0(5) . .
O7 C5 C6 123.0(5) . .
C4 C5 C6 119.0(5) . .
C1 C6 C5 120.0(5) . .
C1 C6 H6A 120.0 . .
C5 C6 H6A 120.0 . .
O6 C7 O5 123.5(5) . .
O6 C7 C3 119.2(5) . .
O5 C7 C3 117.3(5) . .

loop_
_geom_bond_atom_site_label_1
_geom_bond_atom_site_label_2
_geom_bond_distance
_geom_bond_site_symmetry_2
Li1 O6 1.905(12) .
Li1 O1 1.917(12) 2_766
Li1 O2W 1.950(11) .
Li1 O1W 1.980(12) .
Li1 Li2 2.769(16) 2_756
Li1 H1W1 2.34(6) .
Li2 O3W 1.949(12) .
Li2 O3 2.016(11) .
Li2 O6 2.095(11) 2_756
Li2 O4 2.105(10) .
Li2 O2W 2.176(10) 2_756
Li2 Li1 2.769(16) 2_756
S1 O3 1.455(4) .
S1 O2 1.456(4) .
S1 O1 1.468(4) .
S1 C1 1.762(6) .
O1 Li1 1.917(12) 2_766
O1W H1W2 0.85(6) .
O1W H1W1 0.85(6) .
O2W Li2 2.176(10) 2_756
O2W H2W2 0.85(6) .
O2W H2W1 0.85(6) .
O3W H3W1 0.85(6) .
O3W H3W2 0.85(6) .
O4 C2 1.361(7) .
O4 H4O 0.8200 .
O4W H4W2 0.85(6) .
O4W H4W1 0.85(6) .
O5 C7 1.261(7) .
O6 C7 1.258(7) .
O6 Li2 2.095(11) 2_756
O7 C5 1.359(7) .
O7 H7O 0.8200 .
C1 C6 1.373(8) .
C1 C2 1.401(7) .
C2 C3 1.404(7) .
C3 C4 1.380(8) .
C3 C7 1.499(7) .
C4 C5 1.389(7) .
C4 H4A 0.9300 .
C5 C6 1.393(8) .
C6 H6A 0.9300 .

loop_
_geom_hbond_atom_site_label_D
_geom_hbond_atom_site_label_H
_geom_hbond_atom_site_label_A
_geom_hbond_distance_DH
_geom_hbond_distance_HA
_geom_hbond_distance_DA
_geom_hbond_angle_DHA
_geom_hbond_site_symmetry_A
O4 H4O O5 0.82 1.77 2.504(5) 147.4 .
O7 H7O O5 0.82 1.81 2.633(5) 175.8 1_665
O3W H3W1 O3 0.85(6) 2.092(13) 2.939(6) 174(6) 2_755
O2W H2W2 O4W 0.85(6) 1.921(15) 2.762(7) 170(6) 2_656
O4W H4W2 O7 0.85(6) 1.94(2) 2.774(6) 165(7) 2_766
O2W H2W1 O1 0.85(6) 1.98(2) 2.792(6) 161(6) 1_556
O3W H3W2 O4W 0.85(6) 1.984(14) 2.832(7) 175(7) .
O4W H4W1 O1W 0.85(6) 2.15(2) 2.993(7) 169(8) 2_766
O1W H1W2 O2 0.85(6) 2.163(14) 3.012(6) 175(6) 1_556
O1W H1W1 O2 0.85(6) 2.09(2) 2.912(7) 164(6) 2_866

loop_
_geom_torsion_atom_site_label_1
_geom_torsion_atom_site_label_2
_geom_torsion_atom_site_label_3
_geom_torsion_atom_site_label_4
_geom_torsion
_geom_torsion_site_symmetry_1
_geom_torsion_site_symmetry_4
O3 S1 O1 Li1 -171.6(5) . 2_766
O2 S1 O1 Li1 -45.6(6) . 2_766
C1 S1 O1 Li1 71.6(6) . 2_766
O6 Li1 O2W Li2 29.4(5) . 2_756
O1 Li1 O2W Li2 152.4(6) 2_766 2_756
O1W Li1 O2W Li2 -89.5(6) . 2_756
O2 S1 O3 Li2 172.8(5) . .
O1 S1 O3 Li2 -61.2(5) . .
C1 S1 O3 Li2 54.9(5) . .
O3W Li2 O3 S1 78.2(6) . .
O6 Li2 O3 S1 -110.4(7) 2_756 .
O4 Li2 O3 S1 -17.6(6) . .
O2W Li2 O3 S1 171.0(3) 2_756 .
Li1 Li2 O3 S1 -176.0(6) 2_756 .
O3W Li2 O4 C2 -146.7(4) . .
O3 Li2 O4 C2 -38.8(6) . .
O6 Li2 O4 C2 100.8(5) 2_756 .
Li1 Li2 O4 C2 120.1(7) 2_756 .
O1 Li1 O6 C7 23.0(12) 2_766 .
O2W Li1 O6 C7 144.4(7) . .
O1W Li1 O6 C7 -97.4(9) . .
Li2 Li1 O6 C7 174.9(9) 2_756 .
O1 Li1 O6 Li2 -151.9(6) 2_766 2_756
O2W Li1 O6 Li2 -30.5(5) . 2_756
O1W Li1 O6 Li2 87.7(6) . 2_756
O3 S1 C1 C6 131.8(5) . .
O2 S1 C1 C6 11.1(5) . .
O1 S1 C1 C6 -109.0(5) . .
O3 S1 C1 C2 -51.9(5) . .
O2 S1 C1 C2 -172.5(4) . .
O1 S1 C1 C2 67.4(5) . .
Li2 O4 C2 C1 47.9(7) . .
Li2 O4 C2 C3 -131.5(6) . .
C6 C1 C2 O4 177.4(5) . .
S1 C1 C2 O4 1.1(7) . .
C6 C1 C2 C3 -3.2(8) . .
S1 C1 C2 C3 -179.5(4) . .
O4 C2 C3 C4 -178.3(5) . .
C1 C2 C3 C4 2.3(8) . .
O4 C2 C3 C7 2.0(8) . .
C1 C2 C3 C7 -177.4(5) . .
C2 C3 C4 C5 0.5(9) . .
C7 C3 C4 C5 -179.8(5) . .
C3 C4 C5 O7 178.5(5) . .
C3 C4 C5 C6 -2.4(9) . .
C2 C1 C6 C5 1.3(9) . .
S1 C1 C6 C5 177.6(4) . .
O7 C5 C6 C1 -179.4(5) . .
C4 C5 C6 C1 1.5(8) . .
Li1 O6 C7 O5 -128.9(8) . .
Li2 O6 C7 O5 44.5(9) 2_756 .
Li1 O6 C7 C3 51.8(10) . .
Li2 O6 C7 C3 -134.8(6) 2_756 .
C4 C3 C7 O6 -9.8(8) . .
C2 C3 C7 O6 169.9(5) . .
C4 C3 C7 O5 170.9(5) . .
C2 C3 C7 O5 -9.4(8) . .
